data_4315833
loop_
_publ_author_name
'Jincai Wu'
'Xiaobo Pan'
'Ning Tang'
'Chu-Chieh Lin'

_publ_section_title
;
 Bulky Bisphenol Ligand-Supported Aluminum-Sodium Inverse Crown Ether
 Complex
;
_journal_name_full 'Inorganic Chemistry'
_journal_page_first 5362
_journal_page_last 5364
_journal_paper_doi 10.1021/ic1006555
_journal_volume 49
_journal_year 2010
_chemical_formula_sum 'C40 H66 Al Na O4'
_chemical_formula_weight 660.90
_chemical_name_systematic
; 
 ? 
;
_space_group_IT_number 61
_symmetry_cell_setting orthorhombic
_symmetry_space_group_name_Hall '-P 2ac 2ab'
_symmetry_space_group_name_H-M 'P b c a'
_atom_sites_solution_hydrogens geom
_atom_sites_solution_primary direct
_atom_sites_solution_secondary difmap
_audit_creation_method SHELXL-97
_cell_angle_alpha 90.00
_cell_angle_beta 90.00
_cell_angle_gamma 90.00
_cell_formula_units_Z 8
_cell_length_a 20.4466(6)
_cell_length_b 18.6128(5)
_cell_length_c 21.8398(6)
_cell_measurement_reflns_used 4133
_cell_measurement_temperature 293(2)
_cell_measurement_theta_max 20.91
_cell_measurement_theta_min 2.27
_cell_volume 8311.5(4)
_computing_cell_refinement 'Bruker SMART'
_computing_data_collection 'Bruker SMART'
_computing_data_reduction 'Bruker SAINT'
_computing_molecular_graphics 'Bruker SHELXTL'
_computing_publication_material 'Bruker SHELXTL'
_computing_structure_refinement 'SHELXL-97 (Sheldrick, 1997)'
_computing_structure_solution 'SHELXS-97 (Sheldrick, 1990)'
_diffrn_ambient_temperature 293(2)
_diffrn_measured_fraction_theta_full 0.995
_diffrn_measured_fraction_theta_max 0.995
_diffrn_measurement_device_type 'CCD area detector'
_diffrn_measurement_method 'phi and omega scans'
_diffrn_radiation_monochromator graphite
_diffrn_radiation_source 'fine-focus sealed tube'
_diffrn_radiation_type MoK\a
_diffrn_radiation_wavelength 0.71073
_diffrn_reflns_av_R_equivalents 0.0982
_diffrn_reflns_av_sigmaI/netI 0.0729
_diffrn_reflns_limit_h_max 22
_diffrn_reflns_limit_h_min -26
_diffrn_reflns_limit_k_max 23
_diffrn_reflns_limit_k_min -23
_diffrn_reflns_limit_l_max 27
_diffrn_reflns_limit_l_min -25
_diffrn_reflns_number 49330
_diffrn_reflns_theta_full 27.08
_diffrn_reflns_theta_max 27.08
_diffrn_reflns_theta_min 1.75
_exptl_absorpt_coefficient_mu 0.094
_exptl_absorpt_correction_T_max 0.959
_exptl_absorpt_correction_T_min 0.952
_exptl_absorpt_correction_type multi-scan
_exptl_absorpt_process_details sadabs
_exptl_crystal_colour colorless
_exptl_crystal_density_diffrn 1.056
_exptl_crystal_density_method 'not measured'
_exptl_crystal_description block
_exptl_crystal_F_000 2896
_exptl_crystal_size_max 0.52
_exptl_crystal_size_mid 0.49
_exptl_crystal_size_min 0.45
_refine_diff_density_max 0.320
_refine_diff_density_min -0.227
_refine_diff_density_rms 0.039
_refine_ls_extinction_method none
_refine_ls_goodness_of_fit_ref 0.989
_refine_ls_hydrogen_treatment constr
_refine_ls_matrix_type full
_refine_ls_number_parameters 430
_refine_ls_number_reflns 9099
_refine_ls_number_restraints 0
_refine_ls_restrained_S_all 0.989
_refine_ls_R_factor_all 0.1584
_refine_ls_R_factor_gt 0.0598
_refine_ls_shift/su_max 0.000
_refine_ls_shift/su_mean 0.000
_refine_ls_structure_factor_coef Fsqd
_refine_ls_weighting_details 'calc w=1/[\s^2^(Fo^2^)+(0.0830P)^2^+0.7993P] where P=(Fo^2^+2Fc^2^)/3'
_refine_ls_weighting_scheme calc
_refine_ls_wR_factor_gt 0.1441
_refine_ls_wR_factor_ref 0.1891
_reflns_number_gt 3962
_reflns_number_total 9099
_reflns_threshold_expression >2sigma(I)
_cod_data_source_file ic1006555_si_001_1.cif
_cod_data_source_block pbc
_cod_depositor_comments
;
The following automatic conversions were performed:

'_symmetry_cell_setting' value 'Orthorhombic' changed to
'orthorhombic' according to the built-in table from CIF Core
dictionary named 'cif_core.dic' version 2.4.1 from 2010-06-29.

Automatic conversion script
Id: cif_fix_values 1646 2011-03-28 12:23:43Z adriana 
;
_cod_database_code 4315833

loop_
_symmetry_equiv_pos_as_xyz
'x, y, z'
'-x+1/2, -y, z+1/2'
'-x, y+1/2, -z+1/2'
'x+1/2, -y+1/2, -z'
'-x, -y, -z'
'x-1/2, y, -z-1/2'
'x, -y-1/2, z-1/2'
'-x-1/2, y-1/2, z'

loop_
_atom_site_label
_atom_site_type_symbol
_atom_site_fract_x
_atom_site_fract_y
_atom_site_fract_z
_atom_site_U_iso_or_equiv
_atom_site_adp_type
_atom_site_occupancy
_atom_site_symmetry_multiplicity
_atom_site_calc_flag
_atom_site_refinement_flags
_atom_site_disorder_assembly
_atom_site_disorder_group
Al1 Al 0.02088(4) 0.35172(5) 0.13909(4) 0.0536(3) Uani 1 1 d . . .
Na1 Na 0.15109(6) 0.29110(7) 0.23164(6) 0.0719(4) Uani 1 1 d . . .
O1 O 0.09779(8) 0.30500(9) 0.13375(8) 0.0494(5) Uani 1 1 d . . .
O2 O 0.03671(9) 0.42141(10) 0.19375(8) 0.0538(5) Uani 1 1 d . . .
C6 C 0.15272(13) 0.43646(13) 0.19303(12) 0.0439(7) Uani 1 1 d . . .
C5 C 0.21129(13) 0.43962(14) 0.22533(14) 0.0488(7) Uani 1 1 d . . .
H5 H 0.2521 0.4460 0.2025 0.059 Uiso 1 1 calc R . .
C1 C 0.09269(13) 0.43207(14) 0.22458(12) 0.0448(7) Uani 1 1 d . . .
C3 C 0.15283(13) 0.44096(15) 0.31894(14) 0.0515(7) Uani 1 1 d . . .
H3 H 0.1529 0.4430 0.3615 0.062 Uiso 1 1 calc R . .
C2 C 0.09331(13) 0.43826(15) 0.28972(13) 0.0473(7) Uani 1 1 d . . .
C9 C 0.24254(13) 0.38042(15) 0.06138(11) 0.0461(7) Uani 1 1 d . . .
H9 H 0.2642 0.4243 0.0595 0.055 Uiso 1 1 calc R . .
C11 C 0.23438(13) 0.25802(15) 0.03422(12) 0.0467(7) Uani 1 1 d . . .
H11 H 0.2509 0.2185 0.0132 0.056 Uiso 1 1 calc R . .
C4 C 0.21346(13) 0.44085(14) 0.28898(13) 0.0477(7) Uani 1 1 d . . .
C10 C 0.27002(13) 0.32142(15) 0.03235(12) 0.0446(7) Uani 1 1 d . . .
C13 C 0.15152(12) 0.31047(14) 0.09696(12) 0.0434(7) Uani 1 1 d . . .
C12 C 0.17547(12) 0.24953(14) 0.06542(12) 0.0431(6) Uani 1 1 d . . .
O4 O 0.25184(12) 0.23692(13) 0.23143(10) 0.0766(7) Uani 1 1 d . . .
C18 C 0.02845(14) 0.44592(18) 0.32556(13) 0.0593(8) Uani 1 1 d . . .
C8 C 0.18406(13) 0.37647(14) 0.09302(12) 0.0441(7) Uani 1 1 d . . .
C23 C 0.13893(14) 0.17775(15) 0.06548(13) 0.0516(7) Uani 1 1 d . . .
O3 O 0.10933(12) 0.22071(13) 0.31003(11) 0.0824(7) Uani 1 1 d . . .
C7 C 0.15316(14) 0.44149(14) 0.12346(12) 0.0493(7) Uani 1 1 d . . .
H7 H 0.1072 0.4420 0.1106 0.059 Uiso 1 1 calc R . .
C27 C 0.33570(13) 0.32538(17) -0.00094(13) 0.0528(7) Uani 1 1 d . . .
C14 C 0.27711(13) 0.44197(16) 0.32611(14) 0.0552(8) Uani 1 1 d . . .
C17 C 0.33681(15) 0.4543(2) 0.28577(17) 0.0816(11) Uani 1 1 d . . .
H17A H 0.3401 0.4163 0.2562 0.122 Uiso 1 1 calc R . .
H17B H 0.3755 0.4550 0.3107 0.122 Uiso 1 1 calc R . .
H17C H 0.3325 0.4995 0.2649 0.122 Uiso 1 1 calc R . .
C25 C 0.06905(15) 0.18619(18) 0.04099(16) 0.0728(10) Uani 1 1 d . . .
H25A H 0.0705 0.2023 -0.0007 0.109 Uiso 1 1 calc R . .
H25B H 0.0459 0.2207 0.0654 0.109 Uiso 1 1 calc R . .
H25C H 0.0469 0.1408 0.0430 0.109 Uiso 1 1 calc R . .
C26 C 0.17224(16) 0.12163(16) 0.02509(16) 0.0736(10) Uani 1 1 d . . .
H26A H 0.1731 0.1383 -0.0165 0.110 Uiso 1 1 calc R . .
H26B H 0.1484 0.0773 0.0272 0.110 Uiso 1 1 calc R . .
H26C H 0.2162 0.1140 0.0392 0.110 Uiso 1 1 calc R . .
C40 C -0.03700(15) 0.27855(19) 0.17491(15) 0.0744(10) Uani 1 1 d . . .
H40A H -0.0183 0.2611 0.2124 0.112 Uiso 1 1 calc R . .
H40B H -0.0419 0.2394 0.1467 0.112 Uiso 1 1 calc R . .
H40C H -0.0790 0.2994 0.1832 0.112 Uiso 1 1 calc R . .
C39 C -0.00971(18) 0.3936(2) 0.06176(14) 0.0855(11) Uani 1 1 d . . .
H39A H -0.0412 0.4306 0.0702 0.128 Uiso 1 1 calc R . .
H39B H -0.0296 0.3569 0.0372 0.128 Uiso 1 1 calc R . .
H39C H 0.0267 0.4139 0.0401 0.128 Uiso 1 1 calc R . .
C19 C -0.01383(16) 0.3789(2) 0.31933(16) 0.0819(11) Uani 1 1 d . . .
H19A H -0.0261 0.3726 0.2772 0.123 Uiso 1 1 calc R . .
H19B H -0.0524 0.3841 0.3439 0.123 Uiso 1 1 calc R . .
H19C H 0.0104 0.3377 0.3329 0.123 Uiso 1 1 calc R . .
C29 C 0.32425(19) 0.3187(2) -0.06947(15) 0.1036(14) Uani 1 1 d . . .
H29A H 0.3036 0.2735 -0.0781 0.155 Uiso 1 1 calc R . .
H29B H 0.3654 0.3211 -0.0906 0.155 Uiso 1 1 calc R . .
H29C H 0.2966 0.3572 -0.0830 0.155 Uiso 1 1 calc R . .
C16 C 0.28521(16) 0.36930(19) 0.35795(16) 0.0778(10) Uani 1 1 d . . .
H16A H 0.2480 0.3603 0.3836 0.117 Uiso 1 1 calc R . .
H16B H 0.3242 0.3699 0.3825 0.117 Uiso 1 1 calc R . .
H16C H 0.2886 0.3321 0.3277 0.117 Uiso 1 1 calc R . .
C22 C 0.18247(17) 0.51321(15) 0.10234(15) 0.0715(10) Uani 1 1 d . . .
H22A H 0.2274 0.5159 0.1150 0.107 Uiso 1 1 calc R . .
H22B H 0.1584 0.5521 0.1203 0.107 Uiso 1 1 calc R . .
H22C H 0.1800 0.5164 0.0585 0.107 Uiso 1 1 calc R . .
C24 C 0.13655(19) 0.14720(19) 0.13103(15) 0.0837(11) Uani 1 1 d . . .
H24A H 0.1176 0.1000 0.1302 0.126 Uiso 1 1 calc R . .
H24B H 0.1105 0.1781 0.1564 0.126 Uiso 1 1 calc R . .
H24C H 0.1801 0.1445 0.1473 0.126 Uiso 1 1 calc R . .
C21 C 0.04076(17) 0.4589(2) 0.39416(14) 0.0930(13) Uani 1 1 d . . .
H21A H 0.0644 0.4189 0.4110 0.139 Uiso 1 1 calc R . .
H21B H -0.0003 0.4638 0.4150 0.139 Uiso 1 1 calc R . .
H21C H 0.0659 0.5020 0.3993 0.139 Uiso 1 1 calc R . .
C20 C -0.00820(17) 0.5113(2) 0.30028(16) 0.0897(12) Uani 1 1 d . . .
H20A H 0.0166 0.5540 0.3083 0.134 Uiso 1 1 calc R . .
H20B H -0.0501 0.5149 0.3198 0.134 Uiso 1 1 calc R . .
H20C H -0.0141 0.5058 0.2569 0.134 Uiso 1 1 calc R . .
C31 C 0.30486(18) 0.2582(2) 0.19353(17) 0.0863(11) Uani 1 1 d . . .
H31A H 0.3279 0.2984 0.2117 0.104 Uiso 1 1 calc R . .
H31B H 0.2890 0.2725 0.1535 0.104 Uiso 1 1 calc R . .
C15 C 0.27505(17) 0.5006(2) 0.37480(17) 0.0909(12) Uani 1 1 d . . .
H15A H 0.2642 0.5456 0.3560 0.136 Uiso 1 1 calc R . .
H15B H 0.3171 0.5043 0.3941 0.136 Uiso 1 1 calc R . .
H15C H 0.2426 0.4888 0.4049 0.136 Uiso 1 1 calc R . .
C28 C 0.37022(17) 0.3972(2) 0.0095(2) 0.1063(15) Uani 1 1 d . . .
H28A H 0.3443 0.4353 -0.0075 0.159 Uiso 1 1 calc R . .
H28B H 0.4122 0.3964 -0.0102 0.159 Uiso 1 1 calc R . .
H28C H 0.3759 0.4050 0.0526 0.159 Uiso 1 1 calc R . .
C32 C 0.3481(2) 0.1966(2) 0.1882(2) 0.1059(14) Uani 1 1 d . . .
H32A H 0.3934 0.2119 0.1877 0.127 Uiso 1 1 calc R . .
H32B H 0.3390 0.1702 0.1509 0.127 Uiso 1 1 calc R . .
C30 C 0.38030(18) 0.2662(3) 0.0206(2) 0.133(2) Uani 1 1 d . . .
H30A H 0.3893 0.2723 0.0635 0.199 Uiso 1 1 calc R . .
H30B H 0.4205 0.2679 -0.0020 0.199 Uiso 1 1 calc R . .
H30C H 0.3595 0.2205 0.0142 0.199 Uiso 1 1 calc R . .
C33 C 0.3346(2) 0.1510(2) 0.2432(2) 0.0998(13) Uani 1 1 d . . .
H33A H 0.3359 0.1004 0.2328 0.120 Uiso 1 1 calc R . .
H33B H 0.3662 0.1603 0.2753 0.120 Uiso 1 1 calc R . .
C34 C 0.2690(2) 0.1723(2) 0.26237(19) 0.1002(13) Uani 1 1 d . . .
H34A H 0.2380 0.1347 0.2524 0.120 Uiso 1 1 calc R . .
H34B H 0.2681 0.1799 0.3063 0.120 Uiso 1 1 calc R . .
C38 C 0.1259(2) 0.2295(3) 0.37303(19) 0.1087(14) Uani 1 1 d . . .
H38A H 0.1104 0.2754 0.3881 0.130 Uiso 1 1 calc R . .
H38B H 0.1730 0.2273 0.3785 0.130 Uiso 1 1 calc R . .
C36 C 0.0526(3) 0.1341(3) 0.3656(3) 0.154(2) Uani 1 1 d . . .
H36A H 0.0073 0.1430 0.3762 0.185 Uiso 1 1 calc R . .
H36B H 0.0608 0.0828 0.3678 0.185 Uiso 1 1 calc R . .
C35 C 0.0671(2) 0.1612(3) 0.3044(2) 0.1198(16) Uani 1 1 d . . .
H35A H 0.0878 0.1239 0.2802 0.144 Uiso 1 1 calc R . .
H35B H 0.0270 0.1755 0.2841 0.144 Uiso 1 1 calc R . .
C37 C 0.0948(5) 0.1718(3) 0.4052(3) 0.194(4) Uani 1 1 d . . .
H37A H 0.1277 0.1393 0.4212 0.233 Uiso 1 1 calc R . .
H37B H 0.0701 0.1908 0.4394 0.233 Uiso 1 1 calc R . .

loop_
_atom_site_aniso_label
_atom_site_aniso_U_11
_atom_site_aniso_U_22
_atom_site_aniso_U_33
_atom_site_aniso_U_23
_atom_site_aniso_U_13
_atom_site_aniso_U_12
Al1 0.0408(5) 0.0664(6) 0.0535(5) -0.0057(5) 0.0014(4) 0.0012(4)
Na1 0.0776(9) 0.0664(8) 0.0718(9) 0.0120(7) -0.0005(7) 0.0075(7)
O1 0.0403(10) 0.0521(12) 0.0559(11) -0.0014(9) 0.0130(9) -0.0026(9)
O2 0.0388(11) 0.0675(13) 0.0550(12) -0.0089(10) 0.0010(9) 0.0090(9)
C6 0.0458(16) 0.0380(15) 0.0479(16) -0.0054(13) 0.0080(14) 0.0020(12)
C5 0.0408(16) 0.0431(17) 0.063(2) -0.0027(15) 0.0132(15) -0.0001(13)
C1 0.0409(16) 0.0427(16) 0.0506(17) -0.0032(13) 0.0034(14) 0.0056(12)
C3 0.0467(17) 0.0566(18) 0.0510(17) -0.0058(15) 0.0029(15) 0.0032(14)
C2 0.0410(16) 0.0487(17) 0.0521(17) -0.0063(14) 0.0077(14) 0.0056(13)
C9 0.0488(17) 0.0472(17) 0.0423(15) 0.0013(13) 0.0061(14) -0.0068(13)
C11 0.0483(16) 0.0475(17) 0.0441(15) -0.0027(13) 0.0044(14) 0.0043(13)
C4 0.0393(16) 0.0453(17) 0.0584(19) -0.0032(14) 0.0046(14) 0.0009(12)
C10 0.0426(16) 0.0542(18) 0.0371(15) 0.0016(13) 0.0038(13) -0.0012(14)
C13 0.0393(15) 0.0495(17) 0.0413(15) 0.0005(13) 0.0031(13) 0.0013(13)
C12 0.0418(15) 0.0445(16) 0.0429(15) 0.0032(13) 0.0033(13) 0.0003(13)
O4 0.0816(16) 0.0788(16) 0.0694(15) 0.0195(13) 0.0020(13) 0.0101(13)
C18 0.0425(17) 0.083(2) 0.0528(18) -0.0142(17) 0.0081(14) 0.0053(16)
C8 0.0478(17) 0.0450(17) 0.0396(15) 0.0025(13) 0.0055(13) -0.0016(13)
C23 0.0515(18) 0.0449(17) 0.0585(19) -0.0031(15) 0.0032(15) -0.0057(14)
O3 0.1001(19) 0.0802(17) 0.0670(16) 0.0047(13) 0.0053(14) -0.0088(14)
C7 0.0540(17) 0.0430(16) 0.0510(17) 0.0026(14) 0.0113(14) -0.0006(14)
C27 0.0423(17) 0.0646(19) 0.0513(18) -0.0005(15) 0.0123(14) 0.0007(14)
C14 0.0427(17) 0.0563(19) 0.067(2) -0.0040(17) -0.0032(15) -0.0004(14)
C17 0.049(2) 0.100(3) 0.095(3) 0.003(2) 0.0002(19) -0.0088(18)
C25 0.058(2) 0.070(2) 0.091(2) -0.017(2) -0.0039(19) -0.0120(17)
C26 0.077(2) 0.0483(19) 0.096(3) -0.0133(18) 0.012(2) -0.0019(17)
C40 0.0486(19) 0.097(3) 0.078(2) -0.014(2) 0.0128(17) -0.0119(17)
C39 0.084(3) 0.105(3) 0.068(2) -0.002(2) -0.015(2) 0.008(2)
C19 0.053(2) 0.117(3) 0.076(2) -0.008(2) 0.0191(18) -0.014(2)
C29 0.091(3) 0.163(4) 0.057(2) -0.009(2) 0.024(2) -0.013(3)
C16 0.059(2) 0.086(3) 0.089(3) 0.011(2) -0.0108(19) 0.0028(18)
C22 0.098(3) 0.0449(18) 0.072(2) 0.0010(16) 0.021(2) 0.0009(18)
C24 0.109(3) 0.066(2) 0.077(2) 0.018(2) 0.003(2) -0.026(2)
C21 0.057(2) 0.161(4) 0.061(2) -0.029(2) 0.0172(18) 0.005(2)
C20 0.067(2) 0.105(3) 0.096(3) -0.026(2) 0.005(2) 0.038(2)
C31 0.087(3) 0.085(3) 0.087(3) 0.015(2) 0.008(2) 0.006(2)
C15 0.076(3) 0.092(3) 0.104(3) -0.033(2) -0.020(2) 0.001(2)
C28 0.068(2) 0.122(4) 0.129(4) -0.031(3) 0.042(2) -0.036(2)
C32 0.118(3) 0.077(3) 0.122(4) 0.003(3) 0.038(3) 0.013(3)
C30 0.065(3) 0.148(4) 0.186(5) 0.073(4) 0.053(3) 0.039(3)
C33 0.118(4) 0.073(3) 0.108(3) 0.006(2) -0.009(3) 0.024(3)
C34 0.105(3) 0.103(3) 0.093(3) 0.041(3) -0.003(3) 0.015(3)
C38 0.127(4) 0.118(4) 0.082(3) -0.005(3) 0.008(3) -0.003(3)
C36 0.158(5) 0.143(5) 0.162(6) 0.039(5) 0.043(5) -0.038(4)
C35 0.131(4) 0.099(3) 0.129(4) 0.021(3) -0.019(3) -0.032(3)
C37 0.361(11) 0.133(5) 0.087(4) -0.005(4) 0.041(5) -0.054(6)

loop_
_atom_type_symbol
_atom_type_description
_atom_type_scat_dispersion_real
_atom_type_scat_dispersion_imag
_atom_type_scat_source
C C 0.0033 0.0016 'International Tables Vol C Tables 4.2.6.8 and 6.1.1.4'
H H 0.0000 0.0000 'International Tables Vol C Tables 4.2.6.8 and 6.1.1.4'
O O 0.0106 0.0060 'International Tables Vol C Tables 4.2.6.8 and 6.1.1.4'
Na Na 0.0362 0.0249 'International Tables Vol C Tables 4.2.6.8 and 6.1.1.4'
Al Al 0.0645 0.0514 'International Tables Vol C Tables 4.2.6.8 and 6.1.1.4'

loop_
_geom_angle_atom_site_label_1
_geom_angle_atom_site_label_2
_geom_angle_atom_site_label_3
_geom_angle
_geom_angle_site_symmetry_1
_geom_angle_site_symmetry_3
_geom_angle_publ_flag
O2 Al1 O1 103.58(9) . . ?
O2 Al1 C39 110.07(14) . . ?
O1 Al1 C39 114.48(13) . . ?
O2 Al1 C40 110.17(12) . . ?
O1 Al1 C40 102.53(12) . . ?
C39 Al1 C40 115.20(16) . . ?
O2 Al1 Na1 73.35(7) . . ?
O1 Al1 Na1 39.07(6) . . ?
C39 Al1 Na1 149.38(12) . . ?
C40 Al1 Na1 90.27(11) . . ?
O4 Na1 O3 94.81(9) . . ?
O4 Na1 O1 116.80(9) . . ?
O3 Na1 O1 123.25(9) . . ?
O4 Na1 C6 114.12(9) . . ?
O3 Na1 C6 139.76(10) . . ?
O1 Na1 C6 68.87(7) . . ?
O4 Na1 C1 140.45(10) . . ?
O3 Na1 C1 113.62(9) . . ?
O1 Na1 C1 70.64(7) . . ?
C6 Na1 C1 28.52(7) . . ?
O4 Na1 C13 92.80(8) . . ?
O3 Na1 C13 143.38(10) . . ?
O1 Na1 C13 27.01(6) . . ?
C6 Na1 C13 65.71(8) . . ?
C1 Na1 C13 80.66(8) . . ?
O4 Na1 C5 92.08(9) . . ?
O3 Na1 C5 134.34(10) . . ?
O1 Na1 C5 92.60(8) . . ?
C6 Na1 C5 27.19(7) . . ?
C1 Na1 C5 48.41(8) . . ?
C13 Na1 C5 80.95(8) . . ?
O4 Na1 Al1 144.81(8) . . ?
O3 Na1 Al1 109.01(8) . . ?
O1 Na1 Al1 28.05(5) . . ?
C6 Na1 Al1 62.17(6) . . ?
C1 Na1 Al1 50.70(6) . . ?
C13 Na1 Al1 52.75(6) . . ?
C5 Na1 Al1 89.36(6) . . ?
C13 O1 Al1 134.83(17) . . ?
C13 O1 Na1 99.56(14) . . ?
Al1 O1 Na1 112.88(9) . . ?
C1 O2 Al1 126.51(16) . . ?
C5 C6 C1 120.3(2) . . ?
C5 C6 C7 119.9(2) . . ?
C1 C6 C7 119.8(2) . . ?
C5 C6 Na1 84.24(16) . . ?
C1 C6 Na1 77.83(15) . . ?
C7 C6 Na1 110.84(16) . . ?
C4 C5 C6 122.3(3) . . ?
C4 C5 Na1 89.00(17) . . ?
C6 C5 Na1 68.57(15) . . ?
C4 C5 H5 118.7 . . ?
C6 C5 H5 118.7 . . ?
Na1 C5 H5 118.7 . . ?
O2 C1 C6 120.4(2) . . ?
O2 C1 C2 121.3(2) . . ?
C6 C1 C2 118.3(2) . . ?
O2 C1 Na1 104.19(16) . . ?
C6 C1 Na1 73.66(15) . . ?
C2 C1 Na1 90.95(17) . . ?
C2 C3 C4 124.5(3) . . ?
C2 C3 H3 117.8 . . ?
C4 C3 H3 117.8 . . ?
C3 C2 C1 118.3(3) . . ?
C3 C2 C18 121.4(2) . . ?
C1 C2 C18 120.3(2) . . ?
C8 C9 C10 122.5(3) . . ?
C8 C9 H9 118.8 . . ?
C10 C9 H9 118.8 . . ?
C10 C11 C12 124.4(3) . . ?
C10 C11 H11 117.8 . . ?
C12 C11 H11 117.8 . . ?
C5 C4 C3 116.0(3) . . ?
C5 C4 C14 123.8(2) . . ?
C3 C4 C14 120.2(3) . . ?
C9 C10 C11 116.6(2) . . ?
C9 C10 C27 122.4(2) . . ?
C11 C10 C27 121.1(2) . . ?
O1 C13 C8 119.0(2) . . ?
O1 C13 C12 120.4(2) . . ?
C8 C13 C12 120.6(2) . . ?
O1 C13 Na1 53.43(12) . . ?
C8 C13 Na1 99.73(17) . . ?
C12 C13 Na1 112.76(17) . . ?
C11 C12 C13 116.5(2) . . ?
C11 C12 C23 121.4(2) . . ?
C13 C12 C23 122.0(2) . . ?
C31 O4 C34 108.9(3) . . ?
C31 O4 Na1 124.4(2) . . ?
C34 O4 Na1 126.3(2) . . ?
C19 C18 C20 109.9(3) . . ?
C19 C18 C21 107.9(3) . . ?
C20 C18 C21 107.9(3) . . ?
C19 C18 C2 111.5(2) . . ?
C20 C18 C2 108.1(3) . . ?
C21 C18 C2 111.5(2) . . ?
C9 C8 C13 119.2(2) . . ?
C9 C8 C7 122.4(2) . . ?
C13 C8 C7 118.3(2) . . ?
C26 C23 C12 112.3(2) . . ?
C26 C23 C25 106.5(2) . . ?
C12 C23 C25 111.4(2) . . ?
C26 C23 C24 107.4(3) . . ?
C12 C23 C24 109.8(2) . . ?
C25 C23 C24 109.4(3) . . ?
C35 O3 C38 108.6(3) . . ?
C35 O3 Na1 127.3(3) . . ?
C38 O3 Na1 124.1(3) . . ?
C8 C7 C6 113.0(2) . . ?
C8 C7 C22 113.5(2) . . ?
C6 C7 C22 110.8(2) . . ?
C8 C7 H7 106.3 . . ?
C6 C7 H7 106.3 . . ?
C22 C7 H7 106.3 . . ?
C30 C27 C29 110.0(3) . . ?
C30 C27 C28 108.3(3) . . ?
C29 C27 C28 106.8(3) . . ?
C30 C27 C10 110.3(3) . . ?
C29 C27 C10 109.2(2) . . ?
C28 C27 C10 112.1(3) . . ?
C17 C14 C15 108.5(3) . . ?
C17 C14 C16 108.0(3) . . ?
C15 C14 C16 108.6(3) . . ?
C17 C14 C4 112.1(3) . . ?
C15 C14 C4 110.8(2) . . ?
C16 C14 C4 108.7(2) . . ?
C14 C17 H17A 109.5 . . ?
C14 C17 H17B 109.5 . . ?
H17A C17 H17B 109.5 . . ?
C14 C17 H17C 109.5 . . ?
H17A C17 H17C 109.5 . . ?
H17B C17 H17C 109.5 . . ?
C23 C25 H25A 109.5 . . ?
C23 C25 H25B 109.5 . . ?
H25A C25 H25B 109.5 . . ?
C23 C25 H25C 109.5 . . ?
H25A C25 H25C 109.5 . . ?
H25B C25 H25C 109.5 . . ?
C23 C26 H26A 109.5 . . ?
C23 C26 H26B 109.5 . . ?
H26A C26 H26B 109.5 . . ?
C23 C26 H26C 109.5 . . ?
H26A C26 H26C 109.5 . . ?
H26B C26 H26C 109.5 . . ?
Al1 C40 H40A 109.5 . . ?
Al1 C40 H40B 109.5 . . ?
H40A C40 H40B 109.5 . . ?
Al1 C40 H40C 109.5 . . ?
H40A C40 H40C 109.5 . . ?
H40B C40 H40C 109.5 . . ?
Al1 C39 H39A 109.5 . . ?
Al1 C39 H39B 109.5 . . ?
H39A C39 H39B 109.5 . . ?
Al1 C39 H39C 109.5 . . ?
H39A C39 H39C 109.5 . . ?
H39B C39 H39C 109.5 . . ?
C18 C19 H19A 109.5 . . ?
C18 C19 H19B 109.5 . . ?
H19A C19 H19B 109.5 . . ?
C18 C19 H19C 109.5 . . ?
H19A C19 H19C 109.5 . . ?
H19B C19 H19C 109.5 . . ?
C27 C29 H29A 109.5 . . ?
C27 C29 H29B 109.5 . . ?
H29A C29 H29B 109.5 . . ?
C27 C29 H29C 109.5 . . ?
H29A C29 H29C 109.5 . . ?
H29B C29 H29C 109.5 . . ?
C14 C16 H16A 109.5 . . ?
C14 C16 H16B 109.5 . . ?
H16A C16 H16B 109.5 . . ?
C14 C16 H16C 109.5 . . ?
H16A C16 H16C 109.5 . . ?
H16B C16 H16C 109.5 . . ?
C7 C22 H22A 109.5 . . ?
C7 C22 H22B 109.5 . . ?
H22A C22 H22B 109.5 . . ?
C7 C22 H22C 109.5 . . ?
H22A C22 H22C 109.5 . . ?
H22B C22 H22C 109.5 . . ?
C23 C24 H24A 109.5 . . ?
C23 C24 H24B 109.5 . . ?
H24A C24 H24B 109.5 . . ?
C23 C24 H24C 109.5 . . ?
H24A C24 H24C 109.5 . . ?
H24B C24 H24C 109.5 . . ?
C18 C21 H21A 109.5 . . ?
C18 C21 H21B 109.5 . . ?
H21A C21 H21B 109.5 . . ?
C18 C21 H21C 109.5 . . ?
H21A C21 H21C 109.5 . . ?
H21B C21 H21C 109.5 . . ?
C18 C20 H20A 109.5 . . ?
C18 C20 H20B 109.5 . . ?
H20A C20 H20B 109.5 . . ?
C18 C20 H20C 109.5 . . ?
H20A C20 H20C 109.5 . . ?
H20B C20 H20C 109.5 . . ?
O4 C31 C32 107.0(3) . . ?
O4 C31 H31A 110.3 . . ?
C32 C31 H31A 110.3 . . ?
O4 C31 H31B 110.3 . . ?
C32 C31 H31B 110.3 . . ?
H31A C31 H31B 108.6 . . ?
C14 C15 H15A 109.5 . . ?
C14 C15 H15B 109.5 . . ?
H15A C15 H15B 109.5 . . ?
C14 C15 H15C 109.5 . . ?
H15A C15 H15C 109.5 . . ?
H15B C15 H15C 109.5 . . ?
C27 C28 H28A 109.5 . . ?
C27 C28 H28B 109.5 . . ?
H28A C28 H28B 109.5 . . ?
C27 C28 H28C 109.5 . . ?
H28A C28 H28C 109.5 . . ?
H28B C28 H28C 109.5 . . ?
C31 C32 C33 105.7(3) . . ?
C31 C32 H32A 110.6 . . ?
C33 C32 H32A 110.6 . . ?
C31 C32 H32B 110.6 . . ?
C33 C32 H32B 110.6 . . ?
H32A C32 H32B 108.7 . . ?
C27 C30 H30A 109.5 . . ?
C27 C30 H30B 109.5 . . ?
H30A C30 H30B 109.5 . . ?
C27 C30 H30C 109.5 . . ?
H30A C30 H30C 109.5 . . ?
H30B C30 H30C 109.5 . . ?
C34 C33 C32 104.2(3) . . ?
C34 C33 H33A 110.9 . . ?
C32 C33 H33A 110.9 . . ?
C34 C33 H33B 110.9 . . ?
C32 C33 H33B 110.9 . . ?
H33A C33 H33B 108.9 . . ?
O4 C34 C33 108.6(3) . . ?
O4 C34 H34A 110.0 . . ?
C33 C34 H34A 110.0 . . ?
O4 C34 H34B 110.0 . . ?
C33 C34 H34B 110.0 . . ?
H34A C34 H34B 108.3 . . ?
O3 C38 C37 106.3(4) . . ?
O3 C38 H38A 110.5 . . ?
C37 C38 H38A 110.5 . . ?
O3 C38 H38B 110.5 . . ?
C37 C38 H38B 110.5 . . ?
H38A C38 H38B 108.7 . . ?
C37 C36 C35 105.4(5) . . ?
C37 C36 H36A 110.7 . . ?
C35 C36 H36A 110.7 . . ?
C37 C36 H36B 110.7 . . ?
C35 C36 H36B 110.7 . . ?
H36A C36 H36B 108.8 . . ?
O3 C35 C36 108.5(4) . . ?
O3 C35 H35A 110.0 . . ?
C36 C35 H35A 110.0 . . ?
O3 C35 H35B 110.0 . . ?
C36 C35 H35B 110.0 . . ?
H35A C35 H35B 108.4 . . ?
C36 C37 C38 110.2(5) . . ?
C36 C37 H37A 109.6 . . ?
C38 C37 H37A 109.6 . . ?
C36 C37 H37B 109.6 . . ?
C38 C37 H37B 109.6 . . ?
H37A C37 H37B 108.1 . . ?

loop_
_geom_bond_atom_site_label_1
_geom_bond_atom_site_label_2
_geom_bond_distance
_geom_bond_site_symmetry_2
_geom_bond_publ_flag
Al1 O2 1.792(2) . ?
Al1 O1 1.8007(19) . ?
Al1 C39 1.963(3) . ?
Al1 C40 1.966(3) . ?
Al1 Na1 3.5281(15) . ?
Na1 O4 2.294(3) . ?
Na1 O3 2.319(3) . ?
Na1 O1 2.413(2) . ?
Na1 C6 2.834(3) . ?
Na1 C1 2.887(3) . ?
Na1 C13 2.963(3) . ?
Na1 C5 3.029(3) . ?
O1 C13 1.365(3) . ?
O2 C1 1.343(3) . ?
C6 C5 1.391(4) . ?
C6 C1 1.410(4) . ?
C6 C7 1.522(4) . ?
C5 C4 1.391(4) . ?
C5 H5 0.9800 . ?
C1 C2 1.427(4) . ?
C3 C2 1.375(4) . ?
C3 C4 1.402(4) . ?
C3 H3 0.9300 . ?
C2 C18 1.546(4) . ?
C9 C8 1.383(4) . ?
C9 C10 1.387(4) . ?
C9 H9 0.9300 . ?
C11 C10 1.388(4) . ?
C11 C12 1.393(4) . ?
C11 H11 0.9300 . ?
C4 C14 1.534(4) . ?
C10 C27 1.529(4) . ?
C13 C8 1.400(4) . ?
C13 C12 1.415(4) . ?
C12 C23 1.531(4) . ?
O4 C31 1.420(4) . ?
O4 C34 1.424(4) . ?
C18 C19 1.524(4) . ?
C18 C20 1.531(4) . ?
C18 C21 1.538(4) . ?
C8 C7 1.519(4) . ?
C23 C26 1.527(4) . ?
C23 C25 1.534(4) . ?
C23 C24 1.541(4) . ?
O3 C35 1.410(5) . ?
O3 C38 1.426(4) . ?
C7 C22 1.534(4) . ?
C7 H7 0.9800 . ?
C27 C30 1.506(5) . ?
C27 C29 1.520(4) . ?
C27 C28 1.529(5) . ?
C14 C17 1.523(4) . ?
C14 C15 1.524(4) . ?
C14 C16 1.530(4) . ?
C17 H17A 0.9600 . ?
C17 H17B 0.9600 . ?
C17 H17C 0.9600 . ?
C25 H25A 0.9600 . ?
C25 H25B 0.9600 . ?
C25 H25C 0.9600 . ?
C26 H26A 0.9600 . ?
C26 H26B 0.9600 . ?
C26 H26C 0.9600 . ?
C40 H40A 0.9600 . ?
C40 H40B 0.9600 . ?
C40 H40C 0.9600 . ?
C39 H39A 0.9600 . ?
C39 H39B 0.9600 . ?
C39 H39C 0.9600 . ?
C19 H19A 0.9600 . ?
C19 H19B 0.9600 . ?
C19 H19C 0.9600 . ?
C29 H29A 0.9600 . ?
C29 H29B 0.9600 . ?
C29 H29C 0.9600 . ?
C16 H16A 0.9600 . ?
C16 H16B 0.9600 . ?
C16 H16C 0.9600 . ?
C22 H22A 0.9600 . ?
C22 H22B 0.9600 . ?
C22 H22C 0.9600 . ?
C24 H24A 0.9600 . ?
C24 H24B 0.9600 . ?
C24 H24C 0.9600 . ?
C21 H21A 0.9600 . ?
C21 H21B 0.9600 . ?
C21 H21C 0.9600 . ?
C20 H20A 0.9600 . ?
C20 H20B 0.9600 . ?
C20 H20C 0.9600 . ?
C31 C32 1.451(5) . ?
C31 H31A 0.9700 . ?
C31 H31B 0.9700 . ?
C15 H15A 0.9600 . ?
C15 H15B 0.9600 . ?
C15 H15C 0.9600 . ?
C28 H28A 0.9600 . ?
C28 H28B 0.9600 . ?
C28 H28C 0.9600 . ?
C32 C33 1.497(5) . ?
C32 H32A 0.9700 . ?
C32 H32B 0.9700 . ?
C30 H30A 0.9600 . ?
C30 H30B 0.9600 . ?
C30 H30C 0.9600 . ?
C33 C34 1.459(5) . ?
C33 H33A 0.9700 . ?
C33 H33B 0.9700 . ?
C34 H34A 0.9700 . ?
C34 H34B 0.9700 . ?
C38 C37 1.432(7) . ?
C38 H38A 0.9700 . ?
C38 H38B 0.9700 . ?
C36 C37 1.409(7) . ?
C36 C35 1.458(6) . ?
C36 H36A 0.9700 . ?
C36 H36B 0.9700 . ?
C35 H35A 0.9700 . ?
C35 H35B 0.9700 . ?
C37 H37A 0.9700 . ?
C37 H37B 0.9700 . ?

loop_
_geom_torsion_atom_site_label_1
_geom_torsion_atom_site_label_2
_geom_torsion_atom_site_label_3
_geom_torsion_atom_site_label_4
_geom_torsion
_geom_torsion_site_symmetry_1
_geom_torsion_site_symmetry_2
_geom_torsion_site_symmetry_3
_geom_torsion_site_symmetry_4
_geom_torsion_publ_flag
O2 Al1 Na1 O4 -135.15(15) . . . . ?
O1 Al1 Na1 O4 4.06(16) . . . . ?
C39 Al1 Na1 O4 -33.7(3) . . . . ?
C40 Al1 Na1 O4 113.84(17) . . . . ?
O2 Al1 Na1 O3 94.88(10) . . . . ?
O1 Al1 Na1 O3 -125.91(13) . . . . ?
C39 Al1 Na1 O3 -163.7(2) . . . . ?
C40 Al1 Na1 O3 -16.13(13) . . . . ?
O2 Al1 Na1 O1 -139.22(12) . . . . ?
C39 Al1 Na1 O1 -37.8(3) . . . . ?
C40 Al1 Na1 O1 109.77(14) . . . . ?
O2 Al1 Na1 C6 -42.10(9) . . . . ?
O1 Al1 Na1 C6 97.11(11) . . . . ?
C39 Al1 Na1 C6 59.3(3) . . . . ?
C40 Al1 Na1 C6 -153.11(12) . . . . ?
O2 Al1 Na1 C1 -10.52(9) . . . . ?
O1 Al1 Na1 C1 128.70(12) . . . . ?
C39 Al1 Na1 C1 90.9(3) . . . . ?
C40 Al1 Na1 C1 -121.53(13) . . . . ?
O2 Al1 Na1 C13 -121.56(10) . . . . ?
O1 Al1 Na1 C13 17.66(11) . . . . ?
C39 Al1 Na1 C13 -20.1(2) . . . . ?
C40 Al1 Na1 C13 127.43(12) . . . . ?
O2 Al1 Na1 C5 -42.46(9) . . . . ?
O1 Al1 Na1 C5 96.76(11) . . . . ?
C39 Al1 Na1 C5 59.0(3) . . . . ?
C40 Al1 Na1 C5 -153.47(12) . . . . ?
O2 Al1 O1 C13 -92.3(2) . . . . ?
C39 Al1 O1 C13 27.6(3) . . . . ?
C40 Al1 O1 C13 153.1(2) . . . . ?
Na1 Al1 O1 C13 -132.3(3) . . . . ?
O2 Al1 O1 Na1 40.08(11) . . . . ?
C39 Al1 O1 Na1 159.94(14) . . . . ?
C40 Al1 O1 Na1 -74.57(13) . . . . ?
O4 Na1 O1 C13 -29.49(18) . . . . ?
O3 Na1 O1 C13 -145.81(16) . . . . ?
C6 Na1 O1 C13 77.70(15) . . . . ?
C1 Na1 O1 C13 108.08(16) . . . . ?
C5 Na1 O1 C13 64.16(15) . . . . ?
Al1 Na1 O1 C13 147.89(19) . . . . ?
O4 Na1 O1 Al1 -177.38(10) . . . . ?
O3 Na1 O1 Al1 66.30(14) . . . . ?
C6 Na1 O1 Al1 -70.19(10) . . . . ?
C1 Na1 O1 Al1 -39.80(10) . . . . ?
C13 Na1 O1 Al1 -147.89(19) . . . . ?
C5 Na1 O1 Al1 -83.73(10) . . . . ?
O1 Al1 O2 C1 -2.8(2) . . . . ?
C39 Al1 O2 C1 -125.7(2) . . . . ?
C40 Al1 O2 C1 106.2(2) . . . . ?
Na1 Al1 O2 C1 22.2(2) . . . . ?
O4 Na1 C6 C5 -38.31(19) . . . . ?
O3 Na1 C6 C5 93.9(2) . . . . ?
O1 Na1 C6 C5 -149.20(17) . . . . ?
C1 Na1 C6 C5 122.7(2) . . . . ?
C13 Na1 C6 C5 -120.07(17) . . . . ?
Al1 Na1 C6 C5 -179.22(17) . . . . ?
O4 Na1 C6 C1 -161.00(16) . . . . ?
O3 Na1 C6 C1 -28.8(2) . . . . ?
O1 Na1 C6 C1 88.11(16) . . . . ?
C13 Na1 C6 C1 117.25(17) . . . . ?
C5 Na1 C6 C1 -122.7(2) . . . . ?
Al1 Na1 C6 C1 58.09(15) . . . . ?
O4 Na1 C6 C7 81.5(2) . . . . ?
O3 Na1 C6 C7 -146.31(19) . . . . ?
O1 Na1 C6 C7 -29.37(17) . . . . ?
C1 Na1 C6 C7 -117.5(3) . . . . ?
C13 Na1 C6 C7 -0.23(17) . . . . ?
C5 Na1 C6 C7 119.8(3) . . . . ?
Al1 Na1 C6 C7 -59.38(17) . . . . ?
C1 C6 C5 C4 -2.0(4) . . . . ?
C7 C6 C5 C4 174.9(2) . . . . ?
Na1 C6 C5 C4 -74.3(3) . . . . ?
C1 C6 C5 Na1 72.3(2) . . . . ?
C7 C6 C5 Na1 -110.8(2) . . . . ?
O4 Na1 C5 C4 -88.93(17) . . . . ?
O3 Na1 C5 C4 9.9(2) . . . . ?
O1 Na1 C5 C4 154.11(17) . . . . ?
C6 Na1 C5 C4 125.6(2) . . . . ?
C1 Na1 C5 C4 93.06(18) . . . . ?
C13 Na1 C5 C4 178.57(17) . . . . ?
Al1 Na1 C5 C4 126.25(16) . . . . ?
O4 Na1 C5 C6 145.52(17) . . . . ?
O3 Na1 C5 C6 -115.70(19) . . . . ?
O1 Na1 C5 C6 28.56(16) . . . . ?
C1 Na1 C5 C6 -32.49(15) . . . . ?
C13 Na1 C5 C6 53.01(16) . . . . ?
Al1 Na1 C5 C6 0.69(15) . . . . ?
Al1 O2 C1 C6 52.0(3) . . . . ?
Al1 O2 C1 C2 -127.2(2) . . . . ?
Al1 O2 C1 Na1 -27.2(2) . . . . ?
C5 C6 C1 O2 -173.0(2) . . . . ?
C7 C6 C1 O2 10.1(4) . . . . ?
Na1 C6 C1 O2 -97.1(2) . . . . ?
C5 C6 C1 C2 6.2(4) . . . . ?
C7 C6 C1 C2 -170.8(2) . . . . ?
Na1 C6 C1 C2 82.0(2) . . . . ?
C5 C6 C1 Na1 -75.8(2) . . . . ?
C7 C6 C1 Na1 107.2(2) . . . . ?
O4 Na1 C1 O2 145.81(16) . . . . ?
O3 Na1 C1 O2 -81.89(18) . . . . ?
O1 Na1 C1 O2 36.83(15) . . . . ?
C6 Na1 C1 O2 118.0(2) . . . . ?
C13 Na1 C1 O2 62.78(16) . . . . ?
C5 Na1 C1 O2 148.9(2) . . . . ?
Al1 Na1 C1 O2 13.94(12) . . . . ?
O4 Na1 C1 C6 27.8(2) . . . . ?
O3 Na1 C1 C6 160.12(16) . . . . ?
O1 Na1 C1 C6 -81.15(16) . . . . ?
C13 Na1 C1 C6 -55.21(16) . . . . ?
C5 Na1 C1 C6 30.94(15) . . . . ?
Al1 Na1 C1 C6 -104.05(17) . . . . ?
O4 Na1 C1 C2 -91.5(2) . . . . ?
O3 Na1 C1 C2 40.79(19) . . . . ?
O1 Na1 C1 C2 159.51(18) . . . . ?
C6 Na1 C1 C2 -119.3(2) . . . . ?
C13 Na1 C1 C2 -174.54(18) . . . . ?
C5 Na1 C1 C2 -88.39(18) . . . . ?
Al1 Na1 C1 C2 136.62(19) . . . . ?
C4 C3 C2 C1 2.6(4) . . . . ?
C4 C3 C2 C18 -174.1(3) . . . . ?
O2 C1 C2 C3 172.8(2) . . . . ?
C6 C1 C2 C3 -6.4(4) . . . . ?
Na1 C1 C2 C3 65.5(3) . . . . ?
O2 C1 C2 C18 -10.6(4) . . . . ?
C6 C1 C2 C18 170.3(2) . . . . ?
Na1 C1 C2 C18 -117.8(2) . . . . ?
C6 C5 C4 C3 -1.9(4) . . . . ?
Na1 C5 C4 C3 -65.6(2) . . . . ?
C6 C5 C4 C14 178.0(2) . . . . ?
Na1 C5 C4 C14 114.4(2) . . . . ?
C2 C3 C4 C5 1.6(4) . . . . ?
C2 C3 C4 C14 -178.3(3) . . . . ?
C8 C9 C10 C11 2.7(4) . . . . ?
C8 C9 C10 C27 -178.1(3) . . . . ?
C12 C11 C10 C9 -3.2(4) . . . . ?
C12 C11 C10 C27 177.6(2) . . . . ?
Al1 O1 C13 C8 56.1(3) . . . . ?
Na1 O1 C13 C8 -80.2(2) . . . . ?
Al1 O1 C13 C12 -126.6(2) . . . . ?
Na1 O1 C13 C12 97.1(2) . . . . ?
Al1 O1 C13 Na1 136.3(2) . . . . ?
O4 Na1 C13 O1 153.90(16) . . . . ?
O3 Na1 C13 O1 52.0(2) . . . . ?
C6 Na1 C13 O1 -90.83(15) . . . . ?
C1 Na1 C13 O1 -65.35(15) . . . . ?
C5 Na1 C13 O1 -114.44(15) . . . . ?
Al1 Na1 C13 O1 -18.30(12) . . . . ?
O4 Na1 C13 C8 -87.12(18) . . . . ?
O3 Na1 C13 C8 170.97(18) . . . . ?
O1 Na1 C13 C8 119.0(2) . . . . ?
C6 Na1 C13 C8 28.15(16) . . . . ?
C1 Na1 C13 C8 53.62(17) . . . . ?
C5 Na1 C13 C8 4.54(17) . . . . ?
Al1 Na1 C13 C8 100.67(17) . . . . ?
O4 Na1 C13 C12 42.10(19) . . . . ?
O3 Na1 C13 C12 -59.8(3) . . . . ?
O1 Na1 C13 C12 -111.8(2) . . . . ?
C6 Na1 C13 C12 157.4(2) . . . . ?
C1 Na1 C13 C12 -177.16(19) . . . . ?
C5 Na1 C13 C12 133.76(19) . . . . ?
Al1 Na1 C13 C12 -130.1(2) . . . . ?
C10 C11 C12 C13 0.0(4) . . . . ?
C10 C11 C12 C23 -179.9(3) . . . . ?
O1 C13 C12 C11 -173.3(2) . . . . ?
C8 C13 C12 C11 4.0(4) . . . . ?
Na1 C13 C12 C11 -113.5(2) . . . . ?
O1 C13 C12 C23 6.5(4) . . . . ?
C8 C13 C12 C23 -176.2(2) . . . . ?
Na1 C13 C12 C23 66.3(3) . . . . ?
O3 Na1 O4 C31 -177.0(3) . . . . ?
O1 Na1 O4 C31 51.8(3) . . . . ?
C6 Na1 O4 C31 -25.7(3) . . . . ?
C1 Na1 O4 C31 -39.9(3) . . . . ?
C13 Na1 O4 C31 38.8(3) . . . . ?
C5 Na1 O4 C31 -42.2(3) . . . . ?
Al1 Na1 O4 C31 49.6(3) . . . . ?
O3 Na1 O4 C34 11.6(3) . . . . ?
O1 Na1 O4 C34 -119.6(3) . . . . ?
C6 Na1 O4 C34 162.9(3) . . . . ?
C1 Na1 O4 C34 148.8(3) . . . . ?
C13 Na1 O4 C34 -132.5(3) . . . . ?
C5 Na1 O4 C34 146.4(3) . . . . ?
Al1 Na1 O4 C34 -121.7(3) . . . . ?
C3 C2 C18 C19 -118.8(3) . . . . ?
C1 C2 C18 C19 64.6(4) . . . . ?
C3 C2 C18 C20 120.3(3) . . . . ?
C1 C2 C18 C20 -56.2(4) . . . . ?
C3 C2 C18 C21 1.9(4) . . . . ?
C1 C2 C18 C21 -174.7(3) . . . . ?
C10 C9 C8 C13 1.0(4) . . . . ?
C10 C9 C8 C7 -178.4(2) . . . . ?
O1 C13 C8 C9 172.8(2) . . . . ?
C12 C13 C8 C9 -4.5(4) . . . . ?
Na1 C13 C8 C9 119.4(2) . . . . ?
O1 C13 C8 C7 -7.7(4) . . . . ?
C12 C13 C8 C7 175.0(2) . . . . ?
Na1 C13 C8 C7 -61.1(2) . . . . ?
C11 C12 C23 C26 -3.7(4) . . . . ?
C13 C12 C23 C26 176.5(3) . . . . ?
C11 C12 C23 C25 -123.0(3) . . . . ?
C13 C12 C23 C25 57.1(3) . . . . ?
C11 C12 C23 C24 115.6(3) . . . . ?
C13 C12 C23 C24 -64.2(3) . . . . ?
O4 Na1 O3 C35 -101.2(3) . . . . ?
O1 Na1 O3 C35 25.4(4) . . . . ?
C6 Na1 O3 C35 121.6(3) . . . . ?
C1 Na1 O3 C35 107.0(3) . . . . ?
C13 Na1 O3 C35 0.1(4) . . . . ?
C5 Na1 O3 C35 161.2(3) . . . . ?
Al1 Na1 O3 C35 52.5(3) . . . . ?
O4 Na1 O3 C38 75.4(3) . . . . ?
O1 Na1 O3 C38 -158.0(3) . . . . ?
C6 Na1 O3 C38 -61.9(3) . . . . ?
C1 Na1 O3 C38 -76.4(3) . . . . ?
C13 Na1 O3 C38 176.6(3) . . . . ?
C5 Na1 O3 C38 -22.3(3) . . . . ?
Al1 Na1 O3 C38 -130.9(3) . . . . ?
C9 C8 C7 C6 -112.5(3) . . . . ?
C13 C8 C7 C6 68.0(3) . . . . ?
C9 C8 C7 C22 14.8(4) . . . . ?
C13 C8 C7 C22 -164.7(3) . . . . ?
C5 C6 C7 C8 68.1(3) . . . . ?
C1 C6 C7 C8 -114.9(3) . . . . ?
Na1 C6 C7 C8 -27.3(3) . . . . ?
C5 C6 C7 C22 -60.6(3) . . . . ?
C1 C6 C7 C22 116.4(3) . . . . ?
Na1 C6 C7 C22 -156.02(19) . . . . ?
C9 C10 C27 C30 128.7(3) . . . . ?
C11 C10 C27 C30 -52.1(4) . . . . ?
C9 C10 C27 C29 -110.3(3) . . . . ?
C11 C10 C27 C29 68.9(4) . . . . ?
C9 C10 C27 C28 7.9(4) . . . . ?
C11 C10 C27 C28 -172.9(3) . . . . ?
C5 C4 C14 C17 9.7(4) . . . . ?
C3 C4 C14 C17 -170.4(3) . . . . ?
C5 C4 C14 C15 131.1(3) . . . . ?
C3 C4 C14 C15 -49.0(4) . . . . ?
C5 C4 C14 C16 -109.7(3) . . . . ?
C3 C4 C14 C16 70.3(3) . . . . ?
C34 O4 C31 C32 15.2(4) . . . . ?
Na1 O4 C31 C32 -157.5(3) . . . . ?
O4 C31 C32 C33 -23.3(5) . . . . ?
C31 C32 C33 C34 22.4(5) . . . . ?
C31 O4 C34 C33 -0.7(4) . . . . ?
Na1 O4 C34 C33 171.8(3) . . . . ?
C32 C33 C34 O4 -13.5(5) . . . . ?
C35 O3 C38 C37 2.4(6) . . . . ?
Na1 O3 C38 C37 -174.7(4) . . . . ?
C38 O3 C35 C36 3.9(5) . . . . ?
Na1 O3 C35 C36 -179.1(3) . . . . ?
C37 C36 C35 O3 -8.7(7) . . . . ?
C35 C36 C37 C38 10.3(8) . . . . ?
O3 C38 C37 C36 -8.1(8) . . . . ?
